data_9007627
loop_
_publ_author_name
'Klaska, K.-H.'
'Eck, J. C.'
'Pohl, D.'

_publ_section_title
;
 New investigation of willemite
 Note: Anisotropic displacement parameters are from ICSD
;
_journal_name_full 'Acta Crystallographica, Section B'
_journal_page_first 3324
_journal_page_last 3325
_journal_paper_doi 10.1107/S0567740878010778
_journal_volume 34
_journal_year 1978
_chemical_compound_source Synthetic
_chemical_formula_sum 'O4 Si Zn2'
_chemical_name_mineral Willemite
_space_group_IT_number 148
_symmetry_space_group_name_Hall '-R 3'
_symmetry_space_group_name_H-M 'R -3 :H'
_cell_angle_alpha 90
_cell_angle_beta 90
_cell_angle_gamma 120
_cell_length_a 13.948
_cell_length_b 13.948
_cell_length_c 9.315
_cell_formula_units_Z 18
_cell_volume 1569.413
_database_code_amcsd 0009645
_exptl_crystal_density_diffrn 4.244
_cod_original_sg_symbol_H-M 'R -3'
_cod_original_formula_sum 'Zn2 Si O4'
_cod_database_code 9007627

loop_
_space_group_symop_operation_xyz
x,y,z
2/3+x,1/3+y,1/3+z
1/3+x,2/3+y,2/3+z
y,-x+y,-z
2/3+y,1/3-x+y,1/3-z
1/3+y,2/3-x+y,2/3-z
-x+y,-x,z
2/3-x+y,1/3-x,1/3+z
1/3-x+y,2/3-x,2/3+z
-x,-y,-z
2/3-x,1/3-y,1/3-z
1/3-x,2/3-y,2/3-z
-y,x-y,z
2/3-y,1/3+x-y,1/3+z
1/3-y,2/3+x-y,2/3+z
x-y,x,-z
2/3+x-y,1/3+x,1/3-z
1/3+x-y,2/3+x,2/3-z

loop_
_atom_site_aniso_label
_atom_site_aniso_U_11
_atom_site_aniso_U_22
_atom_site_aniso_U_33
_atom_site_aniso_U_12
_atom_site_aniso_U_13
_atom_site_aniso_U_23
Zn1 0.00658 0.00695 0.00571 0.00325 0.00040 -0.00011
Zn2 0.00695 0.00695 0.00571 0.00340 0.00086 0.00017
Si 0.00303 0.00340 0.00220 0.00185 0.00120 0.00017
O1 0.00591 0.01183 0.00571 0.00739 0.00057 0.00171
O2 0.00813 0.00665 0.01143 0.00370 -0.00342 -0.00057
O3 0.00517 0.00370 0.00703 -0.00222 -0.00057 -0.00057
O4 0.00887 0.00813 0.00527 0.00222 0.00114 0.00285

loop_
_atom_site_label
_atom_site_fract_x
_atom_site_fract_y
_atom_site_fract_z
Zn1 0.98257 0.19167 0.41535
Zn2 0.97694 0.19197 0.08140
Si 0.98393 0.19557 0.74940
O1 0.11040 0.21640 0.75050
O2 -0.00420 0.31780 0.74900
O3 0.91640 0.12560 0.89260
O4 0.92270 0.12830 0.60360

loop_
_cod_related_entry_id
_cod_related_entry_database
_cod_related_entry_code
1 AMCSD 0009645
